data_7212581
loop_
_publ_author_name
'Zhang, Tianle'
'Hu, Yuejie'
'Kong, Jianxi'
'Meng, Xianggao'
'Dai, Xiaomei'
'Song, Hongbin'

_publ_section_title
;
 Rational assembly and luminescence properties of 2 and 3D organometallic
 networks using silver(i) 4-pyridylethynide and 5-pyrimidylethynide
 complexes as building units
;
_journal_issue 10
_journal_name_full CrystEngComm
_journal_page_first 3027
_journal_paper_doi 10.1039/c002038a
_journal_volume 12
_journal_year 2010
_chemical_formula_sum 'C12 H9 Ag4 F9 N2 O9'
_chemical_formula_weight 927.69
_chemical_name_common 5-Pyrimidylethynide-CF3CO2Ag
_chemical_name_systematic
;
?
;
_space_group_IT_number 61
_symmetry_cell_setting orthorhombic
_symmetry_space_group_name_Hall '-P 2ac 2ab'
_symmetry_space_group_name_H-M 'P b c a'
_atom_sites_solution_hydrogens geom
_atom_sites_solution_primary direct
_atom_sites_solution_secondary difmap
_audit_creation_method SHELXL-97
_cell_angle_alpha 90.00
_cell_angle_beta 90.00
_cell_angle_gamma 90.00
_cell_formula_units_Z 8
_cell_length_a 15.5338(4)
_cell_length_b 16.0601(5)
_cell_length_c 17.2227(6)
_cell_measurement_temperature 298(2)
_cell_volume 4296.6(2)
_computing_structure_refinement 'SHELXL-97 (Sheldrick, 1997)'
_computing_structure_solution 'SHELXS-97 (Sheldrick, 1990)'
_diffrn_ambient_temperature 298(2)
_diffrn_measured_fraction_theta_full 0.995
_diffrn_measured_fraction_theta_max 0.995
_diffrn_measurement_device_type 'Bruker Smart Apex II CCD'
_diffrn_measurement_method '\f and \w'
_diffrn_radiation_monochromator graphite
_diffrn_radiation_source 'fine-focus sealed tube'
_diffrn_radiation_type MoK\a
_diffrn_radiation_wavelength 0.71073
_diffrn_reflns_av_R_equivalents 0.1082
_diffrn_reflns_av_sigmaI/netI 0.0616
_diffrn_reflns_limit_h_max 20
_diffrn_reflns_limit_h_min -19
_diffrn_reflns_limit_k_max 20
_diffrn_reflns_limit_k_min -20
_diffrn_reflns_limit_l_max 16
_diffrn_reflns_limit_l_min -22
_diffrn_reflns_number 39346
_diffrn_reflns_theta_full 27.50
_diffrn_reflns_theta_max 27.50
_diffrn_reflns_theta_min 2.17
_exptl_absorpt_coefficient_mu 3.720
_exptl_absorpt_correction_T_max 0.9293
_exptl_absorpt_correction_T_min 0.6638
_exptl_absorpt_correction_type multi-scan
_exptl_absorpt_process_details SADABS,Sheldrick,1997
_exptl_crystal_colour colorless
_exptl_crystal_density_diffrn 2.868
_exptl_crystal_density_method 'not measured'
_exptl_crystal_description plate
_exptl_crystal_F_000 3488
_exptl_crystal_size_max 0.12
_exptl_crystal_size_mid 0.10
_exptl_crystal_size_min 0.02
_refine_diff_density_max 1.113
_refine_diff_density_min -0.625
_refine_diff_density_rms 0.176
_refine_ls_extinction_method none
_refine_ls_goodness_of_fit_ref 0.945
_refine_ls_hydrogen_treatment mixed
_refine_ls_matrix_type full
_refine_ls_number_parameters 417
_refine_ls_number_reflns 4910
_refine_ls_number_restraints 28
_refine_ls_restrained_S_all 0.962
_refine_ls_R_factor_all 0.0548
_refine_ls_R_factor_gt 0.0395
_refine_ls_shift/su_max 0.000
_refine_ls_shift/su_mean 0.000
_refine_ls_structure_factor_coef Fsqd
_refine_ls_weighting_details 'calc w=1/[\s^2^(Fo^2^)+(0.0445P)^2^+0.0000P] where P=(Fo^2^+2Fc^2^)/3'
_refine_ls_weighting_scheme calc
_refine_ls_wR_factor_gt 0.0855
_refine_ls_wR_factor_ref 0.0892
_reflns_number_gt 3573
_reflns_number_total 4910
_reflns_threshold_expression >2sigma(I)
_cod_data_source_file c002038a.txt
_cod_data_source_block Compound-4
_cod_depositor_comments
;
The following automatic conversions were performed:

'_symmetry_cell_setting' value 'Orthorhombic' changed to
'orthorhombic' according to
/home/saulius/struct/CIF-dictionaries/cif_core.dic dictionary named
'cif_core.dic' version 2.4.2 from 2011-04-26.

Automatic conversion script
Id: cif_fix_values 1891 2012-01-12 08:04:46Z andrius 
;
_cod_original_sg_symbol_H-M Pbca
_cod_database_code 7212581

loop_
_symmetry_equiv_pos_as_xyz
'x, y, z'
'-x+1/2, -y, z+1/2'
'-x, y+1/2, -z+1/2'
'x+1/2, -y+1/2, -z'
'-x, -y, -z'
'x-1/2, y, -z-1/2'
'x, -y-1/2, z-1/2'
'-x-1/2, y-1/2, z'

loop_
_atom_site_label
_atom_site_type_symbol
_atom_site_fract_x
_atom_site_fract_y
_atom_site_fract_z
_atom_site_U_iso_or_equiv
_atom_site_adp_type
_atom_site_occupancy
_atom_site_symmetry_multiplicity
_atom_site_calc_flag
_atom_site_refinement_flags
_atom_site_disorder_assembly
_atom_site_disorder_group
Ag1 Ag 0.71893(3) 0.29700(3) 0.98184(2) 0.03235(12) Uani 1 1 d . . .
Ag2 Ag 0.75869(3) 0.45332(3) 0.90260(3) 0.03633(13) Uani 1 1 d . . .
Ag3 Ag 0.68826(2) 0.31570(3) 0.81691(3) 0.03487(12) Uani 1 1 d . . .
Ag4 Ag 0.80979(3) 0.17569(2) 0.85841(3) 0.03862(14) Uani 1 1 d . . .
C1 C 0.4817(3) 0.2023(3) 1.1290(3) 0.0273(11) Uani 1 1 d . . .
C2 C 0.5259(3) 0.1889(3) 1.1966(3) 0.0279(11) Uani 1 1 d . . .
H2 H 0.4960 0.1691 1.2395 0.033 Uiso 1 1 calc R . .
C3 C 0.6501(3) 0.2313(3) 1.1405(3) 0.0302(12) Uani 1 1 d . . .
H3 H 0.7088 0.2416 1.1446 0.036 Uiso 1 1 calc R . .
C4 C 0.5299(3) 0.2325(3) 1.0654(3) 0.0297(12) Uani 1 1 d . . .
H4 H 0.5022 0.2429 1.0185 0.036 Uiso 1 1 calc R . .
C5 C 0.3894(3) 0.1882(3) 1.1221(3) 0.0231(10) Uani 1 1 d . . .
C6 C 0.3138(3) 0.1706(3) 1.1207(3) 0.0284(11) Uani 1 1 d . . .
C7 C 0.5724(3) 0.4926(3) 0.8650(4) 0.0383(14) Uani 1 1 d D . .
C9 C 0.6139(3) 0.1291(3) 0.8793(3) 0.0317(12) Uani 1 1 d D . .
C11 C 0.7592(3) 0.4628(3) 1.0859(3) 0.0318(12) Uani 1 1 d . . .
C12 C 0.7697(4) 0.5072(4) 1.1647(4) 0.0453(15) Uani 1 1 d . . .
C8 C 0.4895(6) 0.5438(7) 0.8844(7) 0.056(5) Uani 0.55 1 d PD A 1
F1 F 0.4218(5) 0.4934(6) 0.8809(9) 0.116(5) Uani 0.55 1 d PD A 1
F2 F 0.4776(18) 0.6031(10) 0.8301(8) 0.102(6) Uani 0.55 1 d PD A 1
F3 F 0.4924(8) 0.5809(7) 0.9536(6) 0.103(4) Uani 0.55 1 d PD A 1
C10 C 0.5424(7) 0.0710(7) 0.9099(7) 0.050(5) Uani 0.54 1 d PD B 1
F4 F 0.5431(7) 0.0015(6) 0.8660(8) 0.086(5) Uani 0.54 1 d PD B 1
F5 F 0.5598(6) 0.0571(9) 0.9841(6) 0.117(4) Uani 0.54 1 d PD B 1
F6 F 0.4620(8) 0.1000(8) 0.9022(9) 0.083(6) Uani 0.54 1 d PD B 1
C8' C 0.4863(7) 0.5390(9) 0.8462(9) 0.056(6) Uani 0.45 1 d PD A 2
F1' F 0.4511(13) 0.5501(16) 0.9163(9) 0.171(10) Uani 0.45 1 d PD A 2
F2' F 0.4338(9) 0.4950(9) 0.8010(10) 0.144(7) Uani 0.45 1 d PD A 2
F3' F 0.501(2) 0.6127(14) 0.8134(15) 0.122(11) Uani 0.45 1 d PD A 2
C10' C 0.5373(8) 0.0685(8) 0.8847(8) 0.057(6) Uani 0.46 1 d PD B 2
F4' F 0.5070(12) 0.0532(15) 0.8141(7) 0.218(11) Uani 0.46 1 d PD B 2
F5' F 0.5560(10) -0.0035(9) 0.9205(11) 0.106(8) Uani 0.46 1 d PD B 2
F6' F 0.4779(9) 0.1056(10) 0.9290(10) 0.075(5) Uani 0.46 1 d PD B 2
F7 F 0.7378(3) 0.4629(3) 1.2230(2) 0.0905(15) Uani 1 1 d . . .
F8 F 0.8502(3) 0.5206(3) 1.1800(3) 0.1039(19) Uani 1 1 d . . .
F9 F 0.7295(2) 0.5803(2) 1.1677(2) 0.0546(9) Uani 1 1 d . . .
N1 N 0.6137(2) 0.2464(3) 1.0713(3) 0.0306(10) Uani 1 1 d . . .
N2 N 0.6109(2) 0.2033(3) 1.2034(3) 0.0287(10) Uani 1 1 d . . .
O1 O 0.5661(2) 0.4167(2) 0.8571(3) 0.0489(11) Uani 1 1 d . A .
O2 O 0.6379(2) 0.5354(2) 0.8713(2) 0.0378(9) Uani 1 1 d . . .
O3 O 0.5940(2) 0.2030(2) 0.8751(3) 0.0493(11) Uani 1 1 d . B .
O4 O 0.6852(2) 0.0953(2) 0.8721(3) 0.0393(10) Uani 1 1 d . . .
O5 O 0.7493(3) 0.5085(2) 1.0291(2) 0.0475(11) Uani 1 1 d . . .
O6 O 0.7643(2) 0.3854(2) 1.0901(2) 0.0402(10) Uani 1 1 d . . .
O2W O 0.8303(3) 0.2061(3) 0.7184(3) 0.0542(13) Uani 1 1 d . . .
O1W O 0.8080(3) 0.1733(3) 1.0142(3) 0.0431(11) Uani 1 1 d . . .
O3W O 0.4438(3) 0.2963(3) 0.8823(3) 0.0416(11) Uani 1 1 d . . .
H2WA H 0.809(4) 0.168(4) 0.694(4) 0.050 Uiso 1 1 d . . .
H3WA H 0.478(4) 0.258(4) 0.875(4) 0.050 Uiso 1 1 d . . .
H3WB H 0.468(4) 0.341(4) 0.874(4) 0.050 Uiso 1 1 d . . .
H1WB H 0.853(4) 0.183(4) 1.038(4) 0.050 Uiso 1 1 d . . .
H1WA H 0.792(4) 0.127(4) 1.028(4) 0.050 Uiso 1 1 d . . .
H2WB H 0.873(4) 0.224(4) 0.694(4) 0.050 Uiso 1 1 d . . .

loop_
_atom_site_aniso_label
_atom_site_aniso_U_11
_atom_site_aniso_U_22
_atom_site_aniso_U_33
_atom_site_aniso_U_23
_atom_site_aniso_U_13
_atom_site_aniso_U_12
Ag1 0.0378(2) 0.0335(2) 0.0258(2) 0.00341(18) 0.00643(17) -0.00234(17)
Ag2 0.0433(2) 0.0218(2) 0.0440(3) -0.00194(18) 0.00084(19) 0.00369(17)
Ag3 0.0317(2) 0.0388(2) 0.0342(3) -0.00085(19) -0.01207(18) -0.00330(17)
Ag4 0.0362(2) 0.0230(2) 0.0566(3) 0.0002(2) 0.0049(2) -0.00206(16)
C1 0.026(2) 0.025(3) 0.031(3) -0.001(2) 0.002(2) 0.001(2)
C2 0.025(2) 0.033(3) 0.025(3) 0.001(2) 0.004(2) -0.001(2)
C3 0.023(2) 0.035(3) 0.033(3) 0.007(2) 0.000(2) -0.001(2)
C4 0.035(3) 0.029(3) 0.025(3) 0.002(2) -0.007(2) -0.001(2)
C5 0.025(2) 0.020(2) 0.024(3) 0.002(2) -0.001(2) 0.0002(18)
C6 0.031(3) 0.020(2) 0.035(3) -0.002(2) -0.004(2) -0.003(2)
C7 0.033(3) 0.028(3) 0.054(4) -0.004(3) 0.002(3) 0.003(2)
C9 0.034(3) 0.029(3) 0.032(3) 0.004(2) 0.000(2) -0.002(2)
C11 0.032(3) 0.031(3) 0.032(3) -0.004(3) -0.004(2) -0.001(2)
C12 0.061(4) 0.038(3) 0.037(4) -0.010(3) -0.007(3) 0.001(3)
C8 0.050(9) 0.054(10) 0.064(14) -0.013(9) 0.016(8) -0.008(7)
F1 0.026(4) 0.080(7) 0.241(16) -0.054(10) 0.023(7) -0.005(4)
F2 0.084(15) 0.060(10) 0.163(16) 0.006(9) -0.030(10) 0.032(6)
F3 0.122(10) 0.075(7) 0.113(10) -0.029(7) 0.042(7) 0.032(6)
C10 0.037(9) 0.039(11) 0.074(12) 0.006(8) 0.005(8) 0.001(7)
F4 0.050(5) 0.019(5) 0.187(16) -0.024(7) 0.015(9) -0.018(4)
F5 0.115(8) 0.125(10) 0.111(9) 0.055(8) 0.044(7) -0.030(7)
F6 0.027(5) 0.042(5) 0.179(17) -0.023(7) -0.016(6) -0.004(4)
C8' 0.056(11) 0.036(10) 0.077(19) -0.009(10) -0.006(10) -0.003(8)
F1' 0.112(19) 0.19(3) 0.22(3) -0.07(2) 0.060(17) 0.045(17)
F2' 0.075(9) 0.116(12) 0.240(19) -0.010(14) -0.080(11) 0.005(8)
F3' 0.071(15) 0.074(12) 0.22(2) 0.024(14) -0.046(15) 0.020(8)
C10' 0.041(12) 0.057(17) 0.073(15) 0.006(11) 0.005(9) -0.006(10)
F4' 0.177(19) 0.28(3) 0.19(2) 0.00(2) -0.037(17) -0.14(2)
F5' 0.089(10) 0.055(8) 0.18(2) 0.056(12) 0.062(12) 0.000(7)
F6' 0.027(7) 0.093(10) 0.106(11) -0.014(8) 0.028(8) -0.021(6)
F7 0.176(5) 0.064(3) 0.032(3) 0.005(2) 0.008(3) 0.014(3)
F8 0.066(3) 0.112(4) 0.133(5) -0.071(3) -0.053(3) 0.020(3)
F9 0.077(2) 0.041(2) 0.046(2) -0.0156(18) -0.0041(19) 0.0122(18)
N1 0.028(2) 0.037(3) 0.027(3) 0.005(2) 0.0005(19) 0.0005(19)
N2 0.027(2) 0.033(2) 0.026(3) 0.0008(19) -0.0031(18) 0.0002(17)
O1 0.036(2) 0.027(2) 0.084(4) -0.005(2) 0.006(2) -0.0011(16)
O2 0.0290(19) 0.030(2) 0.054(3) -0.0022(18) -0.0029(17) -0.0036(15)
O3 0.037(2) 0.030(2) 0.081(3) 0.012(2) 0.010(2) 0.0003(17)
O4 0.0289(18) 0.032(2) 0.057(3) 0.0051(19) 0.0011(17) -0.0018(16)
O5 0.083(3) 0.027(2) 0.032(3) 0.0014(19) 0.002(2) 0.0110(19)
O6 0.062(3) 0.024(2) 0.035(3) 0.0001(17) -0.0072(19) -0.0006(17)
O2W 0.072(3) 0.050(3) 0.040(3) -0.005(2) -0.003(2) -0.022(2)
O1W 0.046(2) 0.033(2) 0.050(3) 0.007(2) -0.007(2) -0.0009(19)
O3W 0.039(2) 0.029(2) 0.057(3) 0.002(2) 0.007(2) -0.0013(17)

loop_
_atom_type_symbol
_atom_type_description
_atom_type_scat_dispersion_real
_atom_type_scat_dispersion_imag
_atom_type_scat_source
C C 0.0033 0.0016 'International Tables Vol C Tables 4.2.6.8 and 6.1.1.4'
H H 0.0000 0.0000 'International Tables Vol C Tables 4.2.6.8 and 6.1.1.4'
N N 0.0061 0.0033 'International Tables Vol C Tables 4.2.6.8 and 6.1.1.4'
O O 0.0106 0.0060 'International Tables Vol C Tables 4.2.6.8 and 6.1.1.4'
F F 0.0171 0.0103 'International Tables Vol C Tables 4.2.6.8 and 6.1.1.4'
Ag Ag -0.8971 1.1015 'International Tables Vol C Tables 4.2.6.8 and 6.1.1.4'

loop_
_geom_angle_atom_site_label_1
_geom_angle_atom_site_label_2
_geom_angle_atom_site_label_3
_geom_angle
_geom_angle_site_symmetry_1
_geom_angle_site_symmetry_3
C6 Ag1 N1 170.32(17) 4_557 .
C6 Ag1 O6 105.21(16) 4_557 .
N1 Ag1 O6 84.42(14) . .
C6 Ag1 O1W 89.79(16) 4_557 .
N1 Ag1 O1W 87.94(15) . .
O6 Ag1 O1W 97.63(14) . .
C6 Ag1 Ag3 49.14(13) 4_557 .
N1 Ag1 Ag3 123.75(10) . .
O6 Ag1 Ag3 137.28(9) . .
O1W Ag1 Ag3 113.23(11) . .
C6 Ag1 Ag2 47.85(12) 4_557 .
N1 Ag1 Ag2 137.56(10) . .
O6 Ag1 Ag2 78.28(9) . .
O1W Ag1 Ag2 132.37(11) . .
Ag3 Ag1 Ag2 59.188(14) . .
C6 Ag1 Ag4 50.46(12) 4_557 .
N1 Ag1 Ag4 121.43(11) . .
O6 Ag1 Ag4 136.89(9) . .
O1W Ag1 Ag4 54.43(11) . .
Ag3 Ag1 Ag4 59.055(15) . .
Ag2 Ag1 Ag4 96.843(16) . .
C6 Ag2 O2 140.70(16) 4_557 .
C6 Ag2 O5 122.14(17) 4_557 .
O2 Ag2 O5 87.21(14) . .
C6 Ag2 O4 130.59(15) 4_557 8_765
O2 Ag2 O4 73.65(11) . 8_765
O5 Ag2 O4 82.69(14) . 8_765
C6 Ag2 Ag3 50.22(13) 4_557 .
O2 Ag2 Ag3 90.58(9) . .
O5 Ag2 Ag3 137.76(11) . .
O4 Ag2 Ag3 136.64(10) 8_765 .
C6 Ag2 Ag1 52.51(14) 4_557 .
O2 Ag2 Ag1 114.79(9) . .
O5 Ag2 Ag1 83.01(10) . .
O4 Ag2 Ag1 162.98(10) 8_765 .
Ag3 Ag2 Ag1 59.926(15) . .
C6 Ag3 N2 150.58(17) 4_557 7_565
C6 Ag3 O3 112.58(17) 4_557 .
N2 Ag3 O3 86.55(15) 7_565 .
C6 Ag3 O1 116.63(16) 4_557 .
N2 Ag3 O1 85.88(14) 7_565 .
O3 Ag3 O1 85.31(12) . .
C6 Ag3 Ag2 49.15(12) 4_557 .
N2 Ag3 Ag2 137.10(10) 7_565 .
O3 Ag3 Ag2 124.48(11) . .
O1 Ag3 Ag2 70.13(9) . .
C6 Ag3 Ag1 52.82(14) 4_557 .
N2 Ag3 Ag1 154.17(10) 7_565 .
O3 Ag3 Ag1 68.49(11) . .
O1 Ag3 Ag1 85.59(11) . .
Ag2 Ag3 Ag1 60.885(15) . .
C6 Ag3 Ag4 54.20(12) 4_557 .
N2 Ag3 Ag4 115.22(10) 7_565 .
O3 Ag3 Ag4 74.69(9) . .
O1 Ag3 Ag4 149.34(11) . .
Ag2 Ag3 Ag4 102.296(17) . .
Ag1 Ag3 Ag4 65.670(15) . .
O4 Ag4 O2 75.69(12) . 8_755
O4 Ag4 O2W 108.21(15) . .
O2 Ag4 O2W 103.35(15) 8_755 .
O4 Ag4 C6 123.55(14) . 4_557
O2 Ag4 C6 154.78(15) 8_755 4_557
O2W Ag4 C6 86.71(17) . 4_557
O4 Ag4 C5 150.11(14) . 4_557
O2 Ag4 C5 129.13(13) 8_755 4_557
O2W Ag4 C5 84.07(16) . 4_557
C6 Ag4 C5 27.77(14) 4_557 4_557
O4 Ag4 Ag3 85.28(9) . .
O2 Ag4 Ag3 158.42(8) 8_755 .
O2W Ag4 Ag3 72.77(12) . .
C6 Ag4 Ag3 46.67(12) 4_557 .
C5 Ag4 Ag3 72.20(10) 4_557 .
O4 Ag4 Ag1 84.53(10) . .
O2 Ag4 Ag1 130.96(10) 8_755 .
O2W Ag4 Ag1 125.49(12) . .
C6 Ag4 Ag1 46.78(12) 4_557 .
C5 Ag4 Ag1 66.62(11) 4_557 .
Ag3 Ag4 Ag1 55.275(13) . .
C2 C1 C4 116.6(4) . .
C2 C1 C5 122.6(5) . .
C4 C1 C5 120.8(5) . .
N2 C2 C1 122.7(5) . .
N2 C2 H2 118.7 . .
C1 C2 H2 118.7 . .
N2 C3 N1 126.5(5) . .
N2 C3 H3 116.7 . .
N1 C3 H3 116.7 . .
N1 C4 C1 121.2(5) . .
N1 C4 H4 119.4 . .
C1 C4 H4 119.4 . .
C6 C5 C1 174.2(5) . .
C6 C5 Ag4 74.4(3) . 4_457
C1 C5 Ag4 109.6(3) . 4_457
C5 C6 Ag2 126.4(4) . 4_457
C5 C6 Ag3 144.5(4) . 4_457
Ag2 C6 Ag3 80.63(16) 4_457 4_457
C5 C6 Ag1 124.8(4) . 4_457
Ag2 C6 Ag1 79.64(16) 4_457 4_457
Ag3 C6 Ag1 78.05(15) 4_457 4_457
C5 C6 Ag4 77.9(3) . 4_457
Ag2 C6 Ag4 155.5(2) 4_457 4_457
Ag3 C6 Ag4 79.12(16) 4_457 4_457
Ag1 C6 Ag4 82.76(16) 4_457 4_457
O1 C7 O2 128.9(5) . .
O1 C7 C8 118.5(6) . .
O2 C7 C8 111.6(6) . .
O1 C7 C8' 112.4(7) . .
O2 C7 C8' 117.3(7) . .
C8 C7 C8' 24.5(7) . .
O3 C9 O4 129.9(5) . .
O3 C9 C10' 114.8(7) . .
O4 C9 C10' 114.8(7) . .
O3 C9 C10 115.0(6) . .
O4 C9 C10 114.4(6) . .
C10' C9 C10 16.5(7) . .
O5 C11 O6 130.3(5) . .
O5 C11 C12 115.8(5) . .
O6 C11 C12 113.8(5) . .
F8 C12 F7 107.2(6) . .
F8 C12 F9 107.4(5) . .
F7 C12 F9 105.5(5) . .
F8 C12 C11 111.0(5) . .
F7 C12 C11 112.2(5) . .
F9 C12 C11 113.1(5) . .
F1 C8 F3 109.9(9) . .
F1 C8 F2 106.9(9) . .
F3 C8 F2 108.0(9) . .
F1 C8 C7 108.8(8) . .
F3 C8 C7 113.4(9) . .
F2 C8 C7 109.7(15) . .
F5 C10 F6 110.1(9) . .
F5 C10 F4 113.5(9) . .
F6 C10 F4 103.9(8) . .
F5 C10 C9 106.6(8) . .
F6 C10 C9 115.4(11) . .
F4 C10 C9 107.6(8) . .
F3' C8' F2' 109.3(10) . .
F3' C8' F1' 109.6(10) . .
F2' C8' F1' 110.3(10) . .
F3' C8' C7 111.4(19) . .
F2' C8' C7 113.1(10) . .
F1' C8' C7 103.0(12) . .
F4' C10' F6' 111.1(9) . .
F4' C10' F5' 109.7(9) . .
F6' C10' F5' 105.8(9) . .
F4' C10' C9 109.6(11) . .
F6' C10' C9 106.6(11) . .
F5' C10' C9 113.9(11) . .
C4 N1 C3 116.9(4) . .
C4 N1 Ag1 132.8(4) . .
C3 N1 Ag1 110.3(3) . .
C3 N2 C2 116.1(4) . .
C3 N2 Ag3 119.8(3) . 7_566
C2 N2 Ag3 124.1(3) . 7_566
C7 O1 Ag3 126.2(3) . .
C7 O2 Ag2 111.4(3) . .
C7 O2 Ag4 142.4(3) . 8_765
Ag2 O2 Ag4 106.07(13) . 8_765
C9 O3 Ag3 124.6(3) . .
C9 O4 Ag4 120.5(3) . .
C9 O4 Ag2 133.7(3) . 8_755
Ag4 O4 Ag2 103.68(12) . 8_755
C11 O5 Ag2 120.1(4) . .
C11 O6 Ag1 121.1(4) . .
Ag4 O2W H2WA 108(5) . .
Ag4 O2W H2WB 131(4) . .
H2WA O2W H2WB 109(6) . .
Ag1 O1W H1WB 115(4) . .
Ag1 O1W H1WA 128(4) . .
H1WB O1W H1WA 107(6) . .
H3WA O3W H3WB 109(6) . .

loop_
_geom_bond_atom_site_label_1
_geom_bond_atom_site_label_2
_geom_bond_distance
_geom_bond_site_symmetry_2
Ag1 C6 2.358(5) 4_557
Ag1 N1 2.389(4) .
Ag1 O6 2.447(4) .
Ag1 O1W 2.484(4) .
Ag1 Ag3 2.8958(6) .
Ag1 Ag2 2.9235(6) .
Ag1 Ag4 3.2104(6) .
Ag2 C6 2.203(5) 4_557
Ag2 O2 2.355(3) .
Ag2 O5 2.357(4) .
Ag2 O4 2.497(4) 8_765
Ag2 Ag3 2.8740(6) .
Ag3 C6 2.238(5) 4_557
Ag3 N2 2.316(4) 7_565
Ag3 O3 2.535(4) .
Ag3 O1 2.591(4) .
Ag3 Ag4 3.0218(6) .
Ag4 O4 2.339(3) .
Ag4 O2 2.404(3) 8_755
Ag4 O2W 2.481(5) .
Ag4 C6 2.496(5) 4_557
Ag4 C5 2.534(4) 4_557
C1 C2 1.369(7) .
C1 C4 1.413(7) .
C1 C5 1.456(6) .
C2 N2 1.344(6) .
C2 H2 0.9300 .
C3 N2 1.322(6) .
C3 N1 1.340(6) .
C3 H3 0.9300 .
C4 N1 1.325(6) .
C4 H4 0.9300 .
C5 C6 1.208(6) .
C5 Ag4 2.534(4) 4_457
C6 Ag2 2.203(5) 4_457
C6 Ag3 2.238(5) 4_457
C6 Ag1 2.358(5) 4_457
C6 Ag4 2.496(5) 4_457
C7 O1 1.231(6) .
C7 O2 1.233(6) .
C7 C8 1.565(9) .
C7 C8' 1.565(9) .
C9 O3 1.229(6) .
C9 O4 1.240(6) .
C9 C10' 1.540(9) .
C9 C10 1.543(9) .
C11 O5 1.234(6) .
C11 O6 1.248(6) .
C11 C12 1.541(8) .
C12 F8 1.296(7) .
C12 F7 1.327(7) .
C12 F9 1.330(7) .
C8 F1 1.328(9) .
C8 F3 1.335(9) .
C8 F2 1.347(9) .
C10 F5 1.326(9) .
C10 F6 1.339(9) .
C10 F4 1.349(9) .
C8' F3' 1.330(9) .
C8' F2' 1.331(9) .
C8' F1' 1.337(9) .
C10' F4' 1.327(9) .
C10' F6' 1.337(9) .
C10' F5' 1.342(9) .
N2 Ag3 2.316(4) 7_566
O2 Ag4 2.405(3) 8_765
O4 Ag2 2.496(4) 8_755
O2W H2WA 0.82(7) .
O2W H2WB 0.83(6) .
O1W H1WB 0.83(6) .
O1W H1WA 0.82(7) .
O3W H3WA 0.82(6) .
O3W H3WB 0.83(6) .

loop_
_geom_torsion_atom_site_label_1
_geom_torsion_atom_site_label_2
_geom_torsion_atom_site_label_3
_geom_torsion_atom_site_label_4
_geom_torsion
_geom_torsion_site_symmetry_1
_geom_torsion_site_symmetry_4
N1 Ag1 Ag2 C6 -168.6(2) . 4_557
O6 Ag1 Ag2 C6 123.3(2) . 4_557
O1W Ag1 Ag2 C6 33.6(2) . 4_557
Ag3 Ag1 Ag2 C6 -60.81(17) . 4_557
Ag4 Ag1 Ag2 C6 -13.23(17) . 4_557
C6 Ag1 Ag2 O2 136.1(2) 4_557 .
N1 Ag1 Ag2 O2 -32.59(18) . .
O6 Ag1 Ag2 O2 -100.62(14) . .
O1W Ag1 Ag2 O2 169.70(18) . .
Ag3 Ag1 Ag2 O2 75.25(10) . .
Ag4 Ag1 Ag2 O2 122.82(10) . .
C6 Ag1 Ag2 O5 -140.3(2) 4_557 .
N1 Ag1 Ag2 O5 51.05(19) . .
O6 Ag1 Ag2 O5 -16.98(15) . .
O1W Ag1 Ag2 O5 -106.66(18) . .
Ag3 Ag1 Ag2 O5 158.89(11) . .
Ag4 Ag1 Ag2 O5 -153.53(11) . .
C6 Ag1 Ag2 O4 -107.2(3) 4_557 8_765
N1 Ag1 Ag2 O4 84.1(3) . 8_765
O6 Ag1 Ag2 O4 16.1(3) . 8_765
O1W Ag1 Ag2 O4 -73.6(3) . 8_765
Ag3 Ag1 Ag2 O4 -168.0(3) . 8_765
Ag4 Ag1 Ag2 O4 -120.4(3) . 8_765
C6 Ag1 Ag2 Ag3 60.81(17) 4_557 .
N1 Ag1 Ag2 Ag3 -107.84(15) . .
O6 Ag1 Ag2 Ag3 -175.87(9) . .
O1W Ag1 Ag2 Ag3 94.45(15) . .
Ag4 Ag1 Ag2 Ag3 47.578(15) . .
O2 Ag2 Ag3 C6 177.1(2) . 4_557
O5 Ag2 Ag3 C6 -96.5(2) . 4_557
O4 Ag2 Ag3 C6 110.6(2) 8_765 4_557
Ag1 Ag2 Ag3 C6 -64.34(18) . 4_557
C6 Ag2 Ag3 N2 -139.6(2) 4_557 7_565
O2 Ag2 Ag3 N2 37.49(18) . 7_565
O5 Ag2 Ag3 N2 124.0(2) . 7_565
O4 Ag2 Ag3 N2 -28.98(19) 8_765 7_565
Ag1 Ag2 Ag3 N2 156.09(15) . 7_565
C6 Ag2 Ag3 O3 91.2(2) 4_557 .
O2 Ag2 Ag3 O3 -91.70(14) . .
O5 Ag2 Ag3 O3 -5.22(19) . .
O4 Ag2 Ag3 O3 -158.17(15) 8_765 .
Ag1 Ag2 Ag3 O3 26.90(11) . .
C6 Ag2 Ag3 O1 160.5(2) 4_557 .
O2 Ag2 Ag3 O1 -22.42(14) . .
O5 Ag2 Ag3 O1 64.06(18) . .
O4 Ag2 Ag3 O1 -88.89(16) 8_765 .
Ag1 Ag2 Ag3 O1 96.18(11) . .
C6 Ag2 Ag3 Ag1 64.34(18) 4_557 .
O2 Ag2 Ag3 Ag1 -118.61(9) . .
O5 Ag2 Ag3 Ag1 -32.12(15) . .
O4 Ag2 Ag3 Ag1 174.92(11) 8_765 .
C6 Ag2 Ag3 Ag4 11.50(18) 4_557 .
O2 Ag2 Ag3 Ag4 -171.45(9) . .
O5 Ag2 Ag3 Ag4 -84.97(15) . .
O4 Ag2 Ag3 Ag4 122.08(11) 8_765 .
Ag1 Ag2 Ag3 Ag4 -52.841(16) . .
N1 Ag1 Ag3 C6 -171.7(2) . 4_557
O6 Ag1 Ag3 C6 64.8(2) . 4_557
O1W Ag1 Ag3 C6 -67.87(19) . 4_557
Ag2 Ag1 Ag3 C6 58.85(15) . 4_557
Ag4 Ag1 Ag3 C6 -62.44(15) . 4_557
C6 Ag1 Ag3 N2 160.4(3) 4_557 7_565
N1 Ag1 Ag3 N2 -11.3(3) . 7_565
O6 Ag1 Ag3 N2 -134.7(3) . 7_565
O1W Ag1 Ag3 N2 92.6(3) . 7_565
Ag2 Ag1 Ag3 N2 -140.7(2) . 7_565
Ag4 Ag1 Ag3 N2 98.0(2) . 7_565
C6 Ag1 Ag3 O3 144.79(18) 4_557 .
N1 Ag1 Ag3 O3 -26.95(16) . .
O6 Ag1 Ag3 O3 -150.40(16) . .
O1W Ag1 Ag3 O3 76.91(15) . .
Ag2 Ag1 Ag3 O3 -156.37(9) . .
Ag4 Ag1 Ag3 O3 82.35(9) . .
C6 Ag1 Ag3 O1 -128.53(17) 4_557 .
N1 Ag1 Ag3 O1 59.73(15) . .
O6 Ag1 Ag3 O1 -63.71(16) . .
O1W Ag1 Ag3 O1 163.60(14) . .
Ag2 Ag1 Ag3 O1 -69.68(8) . .
Ag4 Ag1 Ag3 O1 169.03(8) . .
C6 Ag1 Ag3 Ag2 -58.85(15) 4_557 .
N1 Ag1 Ag3 Ag2 129.41(13) . .
O6 Ag1 Ag3 Ag2 5.97(14) . .
O1W Ag1 Ag3 Ag2 -126.72(11) . .
Ag4 Ag1 Ag3 Ag2 -121.287(16) . .
C6 Ag1 Ag3 Ag4 62.44(15) 4_557 .
N1 Ag1 Ag3 Ag4 -109.30(13) . .
O6 Ag1 Ag3 Ag4 127.26(14) . .
O1W Ag1 Ag3 Ag4 -5.43(11) . .
Ag2 Ag1 Ag3 Ag4 121.287(16) . .
C6 Ag3 Ag4 O4 147.2(2) 4_557 .
N2 Ag3 Ag4 O4 -64.91(16) 7_565 .
O3 Ag3 Ag4 O4 13.67(16) . .
O1 Ag3 Ag4 O4 64.77(19) . .
Ag2 Ag3 Ag4 O4 136.43(11) . .
Ag1 Ag3 Ag4 O4 86.61(11) . .
C6 Ag3 Ag4 O2 175.2(3) 4_557 8_755
N2 Ag3 Ag4 O2 -36.9(3) 7_565 8_755
O3 Ag3 Ag4 O2 41.7(3) . 8_755
O1 Ag3 Ag4 O2 92.8(3) . 8_755
Ag2 Ag3 Ag4 O2 164.4(3) . 8_755
Ag1 Ag3 Ag4 O2 114.6(3) . 8_755
C6 Ag3 Ag4 O2W -102.1(2) 4_557 .
N2 Ag3 Ag4 O2W 45.82(16) 7_565 .
O3 Ag3 Ag4 O2W 124.40(16) . .
O1 Ag3 Ag4 O2W 175.5(2) . .
Ag2 Ag3 Ag4 O2W -112.84(11) . .
Ag1 Ag3 Ag4 O2W -162.67(11) . .
N2 Ag3 Ag4 C6 147.9(2) 7_565 4_557
O3 Ag3 Ag4 C6 -133.5(2) . 4_557
O1 Ag3 Ag4 C6 -82.4(2) . 4_557
Ag2 Ag3 Ag4 C6 -10.72(17) . 4_557
Ag1 Ag3 Ag4 C6 -60.55(17) . 4_557
C6 Ag3 Ag4 C5 -12.9(2) 4_557 4_557
N2 Ag3 Ag4 C5 135.01(16) 7_565 4_557
O3 Ag3 Ag4 C5 -146.40(17) . 4_557
O1 Ag3 Ag4 C5 -95.3(2) . 4_557
Ag2 Ag3 Ag4 C5 -23.64(12) . 4_557
Ag1 Ag3 Ag4 C5 -73.47(12) . 4_557
C6 Ag3 Ag4 Ag1 60.55(17) 4_557 .
N2 Ag3 Ag4 Ag1 -151.52(11) 7_565 .
O3 Ag3 Ag4 Ag1 -72.93(12) . .
O1 Ag3 Ag4 Ag1 -21.84(16) . .
Ag2 Ag3 Ag4 Ag1 49.829(16) . .
C6 Ag1 Ag4 O4 -148.42(19) 4_557 .
N1 Ag1 Ag4 O4 25.08(15) . .
O6 Ag1 Ag4 O4 144.15(16) . .
O1W Ag1 Ag4 O4 85.81(16) . .
Ag3 Ag1 Ag4 O4 -88.05(10) . .
Ag2 Ag1 Ag4 O4 -135.71(10) . .
C6 Ag1 Ag4 O2 145.9(2) 4_557 8_755
N1 Ag1 Ag4 O2 -40.59(16) . 8_755
O6 Ag1 Ag4 O2 78.48(17) . 8_755
O1W Ag1 Ag4 O2 20.15(17) . 8_755
Ag3 Ag1 Ag4 O2 -153.71(11) . 8_755
Ag2 Ag1 Ag4 O2 158.62(11) . 8_755
C6 Ag1 Ag4 O2W -39.9(2) 4_557 .
N1 Ag1 Ag4 O2W 133.58(18) . .
O6 Ag1 Ag4 O2W -107.35(19) . .
O1W Ag1 Ag4 O2W -165.68(19) . .
Ag3 Ag1 Ag4 O2W 20.46(14) . .
Ag2 Ag1 Ag4 O2W -27.21(14) . .
N1 Ag1 Ag4 C6 173.5(2) . 4_557
O6 Ag1 Ag4 C6 -67.4(2) . 4_557
O1W Ag1 Ag4 C6 -125.8(2) . 4_557
Ag3 Ag1 Ag4 C6 60.38(16) . 4_557
Ag2 Ag1 Ag4 C6 12.71(16) . 4_557
C6 Ag1 Ag4 C5 23.6(2) 4_557 4_557
N1 Ag1 Ag4 C5 -162.94(16) . 4_557
O6 Ag1 Ag4 C5 -43.87(18) . 4_557
O1W Ag1 Ag4 C5 -102.20(17) . 4_557
Ag3 Ag1 Ag4 C5 83.94(12) . 4_557
Ag2 Ag1 Ag4 C5 36.27(12) . 4_557
C6 Ag1 Ag4 Ag3 -60.38(16) 4_557 .
N1 Ag1 Ag4 Ag3 113.12(12) . .
O6 Ag1 Ag4 Ag3 -127.81(13) . .
O1W Ag1 Ag4 Ag3 173.86(13) . .
Ag2 Ag1 Ag4 Ag3 -47.665(15) . .
C4 C1 C2 N2 -0.1(7) . .
C5 C1 C2 N2 -178.9(4) . .
C2 C1 C4 N1 0.5(7) . .
C5 C1 C4 N1 179.3(5) . .
C2 C1 C5 C6 -36(6) . .
C4 C1 C5 C6 145(5) . .
C2 C1 C5 Ag4 96.3(5) . 4_457
C4 C1 C5 Ag4 -82.4(5) . 4_457
C1 C5 C6 Ag2 -50(6) . 4_457
Ag4 C5 C6 Ag2 176.1(5) 4_457 4_457
C1 C5 C6 Ag3 83(5) . 4_457
Ag4 C5 C6 Ag3 -50.7(6) 4_457 4_457
C1 C5 C6 Ag1 -154(5) . 4_457
Ag4 C5 C6 Ag1 72.1(3) 4_457 4_457
C1 C5 C6 Ag4 134(5) . 4_457
O5 C11 C12 F8 -91.8(6) . .
O6 C11 C12 F8 86.5(6) . .
O5 C11 C12 F7 148.3(5) . .
O6 C11 C12 F7 -33.4(7) . .
O5 C11 C12 F9 29.0(7) . .
O6 C11 C12 F9 -152.7(5) . .
O1 C7 C8 F1 -6.6(13) . .
O2 C7 C8 F1 -176.5(9) . .
C8' C7 C8 F1 75(2) . .
O1 C7 C8 F3 116.0(9) . .
O2 C7 C8 F3 -53.9(11) . .
C8' C7 C8 F3 -163(3) . .
O1 C7 C8 F2 -123.2(10) . .
O2 C7 C8 F2 66.9(10) . .
C8' C7 C8 F2 -41.8(19) . .
O3 C9 C10 F5 -100.0(9) . .
O4 C9 C10 F5 71.4(10) . .
C10' C9 C10 F5 167(4) . .
O3 C9 C10 F6 22.6(12) . .
O4 C9 C10 F6 -166.0(8) . .
C10' C9 C10 F6 -71(3) . .
O3 C9 C10 F4 138.0(9) . .
O4 C9 C10 F4 -50.6(10) . .
C10' C9 C10 F4 45(3) . .
O1 C7 C8' F3' -145.5(13) . .
O2 C7 C8' F3' 22.1(15) . .
C8 C7 C8' F3' 104(2) . .
O1 C7 C8' F2' -22.0(14) . .
O2 C7 C8' F2' 145.6(11) . .
C8 C7 C8' F2' -132(3) . .
O1 C7 C8' F1' 97.1(13) . .
O2 C7 C8' F1' -95.3(13) . .
C8 C7 C8' F1' -12.9(19) . .
O3 C9 C10' F4' 83.0(13) . .
O4 C9 C10' F4' -90.2(13) . .
C10 C9 C10' F4' 178(4) . .
O3 C9 C10' F6' -37.4(12) . .
O4 C9 C10' F6' 149.4(10) . .
C10 C9 C10' F6' 57(3) . .
O3 C9 C10' F5' -153.7(11) . .
O4 C9 C10' F5' 33.1(14) . .
C10 C9 C10' F5' -59(3) . .
C1 C4 N1 C3 -0.8(7) . .
C1 C4 N1 Ag1 -179.5(4) . .
N2 C3 N1 C4 0.6(8) . .
N2 C3 N1 Ag1 179.6(4) . .
C6 Ag1 N1 C4 -51.8(12) 4_557 .
O6 Ag1 N1 C4 133.8(5) . .
O1W Ag1 N1 C4 -128.3(5) . .
Ag3 Ag1 N1 C4 -11.5(5) . .
Ag2 Ag1 N1 C4 68.0(5) . .
Ag4 Ag1 N1 C4 -83.1(5) . .
C6 Ag1 N1 C3 129.4(9) 4_557 .
O6 Ag1 N1 C3 -45.0(3) . .
O1W Ag1 N1 C3 52.9(4) . .
Ag3 Ag1 N1 C3 169.7(3) . .
Ag2 Ag1 N1 C3 -110.8(3) . .
Ag4 Ag1 N1 C3 98.1(3) . .
N1 C3 N2 C2 -0.2(8) . .
N1 C3 N2 Ag3 -179.0(4) . 7_566
C1 C2 N2 C3 -0.1(7) . .
C1 C2 N2 Ag3 178.7(4) . 7_566
O2 C7 O1 Ag3 -16.1(10) . .
C8 C7 O1 Ag3 176.0(6) . .
C8' C7 O1 Ag3 149.7(7) . .
C6 Ag3 O1 C7 47.8(6) 4_557 .
N2 Ag3 O1 C7 -112.4(5) 7_565 .
O3 Ag3 O1 C7 160.7(5) . .
Ag2 Ag3 O1 C7 31.4(5) . .
Ag1 Ag3 O1 C7 92.0(5) . .
Ag4 Ag3 O1 C7 111.8(5) . .
O1 C7 O2 Ag2 -16.2(9) . .
C8 C7 O2 Ag2 152.4(6) . .
C8' C7 O2 Ag2 178.6(7) . .
O1 C7 O2 Ag4 160.4(5) . 8_765
C8 C7 O2 Ag4 -31.0(10) . 8_765
C8' C7 O2 Ag4 -4.7(11) . 8_765
C6 Ag2 O2 C7 35.2(5) 4_557 .
O5 Ag2 O2 C7 -106.1(4) . .
O4 Ag2 O2 C7 170.7(4) 8_765 .
Ag3 Ag2 O2 C7 31.7(4) . .
Ag1 Ag2 O2 C7 -25.1(4) . .
C6 Ag2 O2 Ag4 -142.6(2) 4_557 8_765
O5 Ag2 O2 Ag4 75.99(16) . 8_765
O4 Ag2 O2 Ag4 -7.21(15) 8_765 8_765
Ag3 Ag2 O2 Ag4 -146.21(13) . 8_765
Ag1 Ag2 O2 Ag4 156.98(9) . 8_765
O4 C9 O3 Ag3 15.8(9) . .
C10' C9 O3 Ag3 -156.2(7) . .
C10 C9 O3 Ag3 -174.4(5) . .
C6 Ag3 O3 C9 -60.8(5) 4_557 .
N2 Ag3 O3 C9 96.1(5) 7_565 .
O1 Ag3 O3 C9 -177.8(5) . .
Ag2 Ag3 O3 C9 -115.8(4) . .
Ag1 Ag3 O3 C9 -90.7(5) . .
Ag4 Ag3 O3 C9 -21.2(4) . .
O3 C9 O4 Ag4 5.9(8) . .
C10' C9 O4 Ag4 177.9(6) . .
C10 C9 O4 Ag4 -164.0(5) . .
O3 C9 O4 Ag2 166.4(5) . 8_755
C10' C9 O4 Ag2 -21.7(9) . 8_755
C10 C9 O4 Ag2 -3.5(9) . 8_755
O2 Ag4 O4 C9 172.7(4) 8_755 .
O2W Ag4 O4 C9 -87.7(4) . .
C6 Ag4 O4 C9 10.7(5) 4_557 .
C5 Ag4 O4 C9 23.1(6) 4_557 .
Ag3 Ag4 O4 C9 -17.6(4) . .
Ag1 Ag4 O4 C9 38.0(4) . .
O2 Ag4 O4 Ag2 7.11(15) 8_755 8_755
O2W Ag4 O4 Ag2 106.72(18) . 8_755
C6 Ag4 O4 Ag2 -154.90(17) 4_557 8_755
C5 Ag4 O4 Ag2 -142.5(2) 4_557 8_755
Ag3 Ag4 O4 Ag2 176.84(14) . 8_755
Ag1 Ag4 O4 Ag2 -127.65(14) . 8_755
O6 C11 O5 Ag2 -9.7(8) . .
C12 C11 O5 Ag2 168.3(3) . .
C6 Ag2 O5 C11 -14.5(5) 4_557 .
O2 Ag2 O5 C11 137.7(4) . .
O4 Ag2 O5 C11 -148.5(4) 8_765 .
Ag3 Ag2 O5 C11 49.9(5) . .
Ag1 Ag2 O5 C11 22.3(4) . .
O5 C11 O6 Ag1 -15.7(8) . .
C12 C11 O6 Ag1 166.3(3) . .
C6 Ag1 O6 C11 64.3(4) 4_557 .
N1 Ag1 O6 C11 -116.7(4) . .
O1W Ag1 O6 C11 156.1(4) . .
Ag3 Ag1 O6 C11 19.1(5) . .
Ag2 Ag1 O6 C11 24.3(4) . .
Ag4 Ag1 O6 C11 111.8(4) . .
